data_4514406
loop_
_publ_author_name
'Batuecas, Mar\'ia'
'Luo, Junfei'
'Gergelitsov\'a, Ivana'
'Kr\"amer, Katrina'
'Whitaker, Daniel'
'Vitorica-Yrezabal, I\~nigo J.'
'Larrosa, Igor'

_publ_section_title
;
 Catalytic Asymmetric C--H Arylation of (\h6-Arene)Chromium Complexes:
 Facile Access to Planar-Chiral Phosphines
;
_journal_issue 6
_journal_name_full 'ACS Catalysis'
_journal_page_first 5268
_journal_paper_doi 10.1021/acscatal.9b00918
_journal_volume 9
_journal_year 2019
_chemical_formula_moiety 'C51 H47 I O2 P2 Pd, C H2 Cl2'
_chemical_formula_sum 'C52 H49 Cl2 I O2 P2 Pd'
_chemical_formula_weight 1072.05
_space_group_crystal_system monoclinic
_space_group_IT_number 4
_space_group_name_Hall 'P 2yb'
_space_group_name_H-M_alt 'P 1 21 1'
_symmetry_space_group_name_Hall 'P 2yb'
_symmetry_space_group_name_H-M 'P 1 21 1'
_atom_sites_solution_hydrogens geom
_atom_sites_solution_primary dual
_audit_creation_date 2018-11-05
_audit_creation_method
;
Olex2 1.2
(compiled 2018.05.29 svn.r3508 for OlexSys, GUI svn.r5506)
;
_cell_angle_alpha 90
_cell_angle_beta 115.788(2)
_cell_angle_gamma 90
_cell_formula_units_Z 2
_cell_length_a 11.6182(3)
_cell_length_b 17.9333(2)
_cell_length_c 12.3290(2)
_cell_measurement_reflns_used 38154
_cell_measurement_temperature 150.00(10)
_cell_measurement_theta_max 70.8190
_cell_measurement_theta_min 2.4750
_cell_volume 2312.95(8)
_computing_cell_refinement 'CrysAlisPro 1.171.40.14d (Rigaku OD, 2018)'
_computing_data_collection 'CrysAlisPro 1.171.40.14d (Rigaku OD, 2018)'
_computing_data_reduction 'CrysAlisPro 1.171.40.14d (Rigaku OD, 2018)'
_computing_molecular_graphics 'Olex2 (Dolomanov et al., 2009)'
_computing_publication_material 'Olex2 (Dolomanov et al., 2009)'
_computing_structure_refinement 'ShelXL (Sheldrick, 2015)'
_computing_structure_solution 'ShelXT (Sheldrick, 2015)'
_diffrn_ambient_temperature 150.15
_diffrn_measured_fraction_theta_full 0.982
_diffrn_measured_fraction_theta_max 0.970
_diffrn_measurement_details
;
List of Runs (angles in degrees, time in seconds):

  # Type    Start    End  Width  t~exp~   \w     \q     \k     \f   Frames
--------------------------------------------------------------------------
  1  \w    -88.00  88.00   1.00    1.00    --    0.00  20.00-150.00  176
  2  \w     76.00 101.00   1.00    1.00    --   16.00  60.00  17.39   25
  3  \w    -72.00 -14.00   1.00    1.00    --   16.00  60.00  17.39   58
  4  \w     21.00  47.00   1.00    1.00    --   16.00  60.00  17.39   26
  5  \w    -69.00 -13.00   1.00    1.00    --   20.00  60.00 153.24   56
  6  \w     42.00 109.00   1.00    1.00    --   20.00  60.00 153.24   67
  7  \w     26.00 109.00   1.00    1.00    --   20.00  60.00-103.16   83
  8  \w    -62.00  -8.00   1.00    1.00    --   20.00  60.00-103.16   54
  9  \w    -34.00   5.00   1.00    1.00    --   55.00  50.00  30.00   39
 10  \w    -33.00   6.00   1.00    1.00    --   56.00  58.00 124.73   39
 11  \w    -33.00   2.00   1.00    1.00    --   56.00  59.00 100.00   35
 12  \w    -33.00  -8.00   1.00    1.00    --   56.00  59.00-149.46   25
 13  \w    109.00 135.00   1.00    1.00    --   56.00  55.00 152.65   26
 14  \w    -33.00  -7.00   1.00    1.00    --   56.00  57.00 -39.00   26
 15  \w     73.00  99.00   1.00    1.00    --   56.00  57.00 -39.00   26
 16  \w    -32.00   3.00   1.00    1.00    --   56.00  57.00 -81.16   35
 17  \w    -32.00  16.00   1.00    1.00    --   56.00  55.00 152.65   48
 18  \w    -33.00  -7.00   1.00    1.00    --   56.00  58.00  -0.97   26
 19  \w      9.00  35.00   1.00    1.00    --   56.00  58.00  -0.97   26
 20  \w    -29.00   9.00   1.00    1.00    --   60.00  59.00  69.06   38
 21  \w    -29.00  -3.00   1.00    1.00    --   60.00  60.00-132.72   26
 22  \w     70.00  96.00   1.00    1.00    --   60.00  60.00  24.16   26
 23  \w    -29.00  12.00   1.00    1.00    --   60.00  58.00 162.05   41
 24  \w    -29.00  -3.00   1.00    1.00    --   60.00  59.00 -39.26   26
 25  \w    -29.00  -3.00   1.00    1.00    --   60.00  60.00  24.16   26
 26  \w    110.00 149.00   1.00    1.00    --   64.00  60.00-104.67   39
 27  \w    -25.00   1.00   1.00    1.00    --   64.00  60.00-104.67   26
 28  \w    -25.00  10.00   1.00    1.00    --   64.00  60.00  38.65   35
 29  \w     14.00  61.00   1.00    1.00    --   64.00  57.00 -23.93   47
 30  \w    -25.00  11.00   1.00    1.00    --   64.00  57.00 -23.93   36
 31  \w    -24.00  14.00   1.00    1.00    --   64.00  58.00 -74.54   38
 32  \w      9.00  54.00   1.00    1.00    --   64.00  59.00  70.77   45
 33  \w    -24.00   1.00   1.00    1.00    --   64.00  59.00  70.77   25
 34  \w    -22.00  88.00   1.00    1.00    --   64.00  58.00-162.60  110
 35  \w    -25.00   4.00   1.00    1.00    --   64.00  60.00-126.90   29
 36  \w    -21.00  73.00   1.00    1.00    --   68.00  60.00 -35.32   94
 37  \w     94.00 153.00   1.00    1.00    --   68.00  60.00 113.80   59
 38  \w     11.00  80.00   1.00    1.00    --   68.00  60.00 113.80   69
 39  \w    119.00 156.00   1.00    1.00    --   68.00  60.00 -35.32   37
 40  \w    -18.00   8.00   1.00    1.00    --   68.00  60.00 113.80   26
 41  \w    -21.00  88.00   1.00    1.00    --   68.00  57.00 174.23  109
 42  \w    124.00 156.00   1.00    1.00    --   68.00  58.00 165.38   32
 43  \w    -20.00   6.00   1.00    1.00    --   68.00  58.00 165.38   26
 44  \w    -13.00  70.00   1.00    1.00    --   76.00  58.00  87.96   83
 45  \w    129.00 164.00   1.00    1.00    --   76.00  57.00 121.10   35
 46  \w    -11.00  89.00   1.00    1.00    --   76.00  57.00 121.10  100
 47  \w    121.00 147.00   1.00    1.00    --   76.00  59.00   6.23   26
 48  \w    -13.00  70.00   1.00    1.00    --   76.00  59.00   6.23   83
 49  \w    131.00 165.00   1.00    1.00    --   76.00  59.00 -90.44   34
 50  \w    -13.00 124.00   1.00    1.00    --   76.00  59.00 -90.44  137
 51  \w     35.00 168.00   1.00    1.00    --   80.00  58.00-121.57  133
 52  \w     -9.00  24.00   1.00    1.00    --   80.00  58.00-121.57   33
 53  \w     -7.00  41.00   1.00    1.00    --   80.00  55.00 -93.74   48
 54  \w    132.00 157.00   1.00    1.00    --   80.00  55.00 -93.74   25
 55  \w     -9.00 168.00   1.00    1.00    --   80.00  59.00  33.87  177
 56  \w     23.00  50.00   1.00    1.00    --  110.00  40.00 120.00   27
 57  \w    117.00 192.00   1.00    1.00    --  110.00  40.00-150.00   75
 58  \w     21.00  49.00   1.00    1.00    --  110.00  40.00-150.00   28
 59  \w    112.00 174.00   1.00    1.00    --  110.00  40.00 -30.00   62
 60  \w     21.00  47.00   1.00    1.00    --  110.00  40.00 -30.00   26
 61  \w     22.00 197.00   1.00    1.00    --  110.00  40.00  60.00  175
 62  \w    142.00 197.00   1.00    1.00    --  110.00  40.00 120.00   55
 63  \w    151.00 183.00   1.00    1.00    --  110.00  40.00 150.00   32
 64  \w     74.00 100.00   1.00    1.00    --  110.00  40.00 150.00   26
 65  \w     21.00  50.00   1.00    1.00    --  110.00  40.00 150.00   29
 66  \w    147.00 177.00   1.00    1.00    --  110.00  40.00-120.00   30
 67  \w     21.00  47.00   1.00    1.00    --  110.00  40.00-120.00   26
 68  \w    152.00 191.00   1.00    1.00    --  110.00  40.00   0.00   39
 69  \w     21.00  48.00   1.00    1.00    --  110.00  40.00   0.00   27
 70  \w     21.00 121.00   1.00    1.00    --  110.00  30.00-180.00  100
 71  \w    112.00 145.00   1.00    1.00    --  110.00  30.00  90.00   33
 72  \w     21.00  76.00   1.00    1.00    --  110.00  30.00  90.00   55
 73  \w     21.00  47.00   1.00    1.00    --  110.00  30.00  60.00   26
 74  \w     21.00  99.00   1.00    1.00    --  110.00  20.00 -60.00   78
 75  \w     21.00 182.00   1.00    1.00    --  110.00  30.00 -30.00  161
 76  \w     22.00 143.00   1.00    1.00    --  110.00  20.00   0.00  121
 77  \w     21.00 189.00   1.00    1.00    --  110.00  30.00-120.00  168
 78  \w     21.00 105.00   1.00    1.00    --  110.00  30.00 120.00   84
 79  \w     22.00  94.00   1.00    1.00    --  110.00  30.00 -90.00   72
 80  \w     21.00  98.00   1.00    1.00    --  110.00  20.00 150.00   77
 81  \w     22.00  48.00   1.00    1.00    --  110.00  40.00-180.00   26
 82  \w    139.00 164.00   1.00    1.00    --  110.00  40.00  30.00   25
 83  \w     21.00  49.00   1.00    1.00    --  110.00  40.00  30.00   28
 84  \w     90.00 196.00   1.00    1.00    --  110.00  40.00  90.00  106
 85  \w     22.00  47.00   1.00    1.00    --  110.00  40.00  90.00   25
 86  \w    134.00 159.00   1.00    1.00    --  110.00  40.00 -60.00   25
 87  \w     21.00  47.00   1.00    1.00    --  110.00  40.00 -60.00   26
 88  \w     22.00 103.00   1.00    1.00    --  110.00  20.00-150.00   81
 89  \w     72.00  97.00   1.00    1.00    --  110.00  30.00  30.00   25
 90  \w     22.00  64.00   1.00    1.00    --  110.00  30.00  30.00   42
 91  \w    132.00 157.00   1.00    1.00    --  110.00  40.00 -90.00   25
 92  \w     21.00  47.00   1.00    1.00    --  110.00  40.00 -90.00   26
;
_diffrn_measurement_device 'four-circle diffractometer'
_diffrn_measurement_device_type 'XtaLAB AFC11 (RINC): quarter-chi single'
_diffrn_measurement_method '\w scans'
_diffrn_radiation_type CuK\a
_diffrn_radiation_wavelength 1.54184
_diffrn_reflns_av_R_equivalents 0.0481
_diffrn_reflns_av_unetI/netI 0.0231
_diffrn_reflns_Laue_measured_fraction_full 0.982
_diffrn_reflns_Laue_measured_fraction_max 0.970
_diffrn_reflns_limit_h_max 14
_diffrn_reflns_limit_h_min -14
_diffrn_reflns_limit_k_max 22
_diffrn_reflns_limit_k_min -21
_diffrn_reflns_limit_l_max 15
_diffrn_reflns_limit_l_min -15
_diffrn_reflns_number 44218
_diffrn_reflns_point_group_measured_fraction_full 0.955
_diffrn_reflns_point_group_measured_fraction_max 0.938
_diffrn_reflns_theta_full 67.684
_diffrn_reflns_theta_max 71.108
_diffrn_reflns_theta_min 4.226
_exptl_absorpt_coefficient_mu 10.502
_exptl_absorpt_correction_T_max 1.00000
_exptl_absorpt_correction_T_min 0.05698
_exptl_absorpt_correction_type multi-scan
_exptl_absorpt_process_details
;
CrysAlisPro 1.171.40.14d (Rigaku Oxford Diffraction, 2018)
Empirical absorption correction using spherical harmonics,
 implemented in SCALE3 ABSPACK scaling algorithm.
;
_exptl_crystal_colour 'clear light orange'
_exptl_crystal_colour_lustre clear
_exptl_crystal_colour_modifier light
_exptl_crystal_colour_primary orange
_exptl_crystal_density_diffrn 1.539
_exptl_crystal_description block
_exptl_crystal_F_000 1080
_exptl_crystal_size_max 0.25
_exptl_crystal_size_mid 0.15
_exptl_crystal_size_min 0.1
_refine_diff_density_max 2.234
_refine_diff_density_min -2.093
_refine_diff_density_rms 0.114
_refine_ls_abs_structure_details
;
 Classical Flack method preferred over Parsons because s.u. lower.
;
_refine_ls_abs_structure_Flack 0.019(9)
_refine_ls_extinction_method none
_refine_ls_goodness_of_fit_ref 1.051
_refine_ls_hydrogen_treatment constr
_refine_ls_matrix_type full
_refine_ls_number_parameters 542
_refine_ls_number_reflns 8400
_refine_ls_number_restraints 1
_refine_ls_restrained_S_all 1.051
_refine_ls_R_factor_all 0.0588
_refine_ls_R_factor_gt 0.0586
_refine_ls_shift/su_max 0.000
_refine_ls_shift/su_mean 0.000
_refine_ls_structure_factor_coef Fsqd
_refine_ls_weighting_details 'w=1/[\s^2^(Fo^2^)+(0.1204P)^2^+5.7141P] where P=(Fo^2^+2Fc^2^)/3'
_refine_ls_weighting_scheme calc
_refine_ls_wR_factor_gt 0.1576
_refine_ls_wR_factor_ref 0.1578
_reflns_Friedel_coverage 0.869
_reflns_Friedel_fraction_full 0.926
_reflns_Friedel_fraction_max 0.903
_reflns_number_gt 8320
_reflns_number_total 8400
_reflns_threshold_expression 'I > 2\s(I)'
_cod_data_source_file cs9b00918_si_006.cif
_cod_data_source_block s5299l
_cod_depositor_comments 'Adding full bibliography for 4514406--4514408.cif.'
_cod_database_code 4514406
_shelxl_version_number 2014/6
_shelx_space_group_comment
;
The symmetry employed for this shelxl refinement is uniquely defined
by the following loop, which should always be used as a source of
symmetry information in preference to the above space-group names.
They are only intended as comments.
;
_shelx_estimated_absorpt_t_max 0.420
_shelx_estimated_absorpt_t_min 0.179
_olex2_refinement_description
;
1. Fixed Uiso
 At 1.2 times of:
  All C(H) groups, All C(H,H) groups
 At 1.5 times of:
  All C(H,H,H) groups
2.a Secondary CH2 refined with riding coordinates:
 C29(H29A,H29B), C30(H30A,H30B), C31(H31A,H31B), C32(H32A,H32B), C21(H21A,
 H21B), C22(H22A,H22B), C23(H23A,H23B), C24(H24A,H24B), C52(H52A,H52B)
2.b Aromatic/amide H refined with riding coordinates:
 C28(H28), C27(H27), C18(H18), C17(H17), C46(H46), C47(H47), C50(H50),
 C51(H51), C34(H34), C35(H35), C36(H36), C37(H37), C38(H38), C40(H40), C41(H41),
  C42(H42), C43(H43), C44(H44), C6(H6), C7(H7), C8(H8), C9(H9), C10(H10),
 C12(H12), C13(H13), C14(H14), C15(H15), C16(H16)
2.c Idealised Me refined as rotating group:
 C49(H49A,H49B,H49C)
;
_olex2_submission_special_instructions 'No special instructions were received'
_oxdiff_exptl_absorpt_empirical_details
;
Empirical correction (ABSPACK) includes:
- Absorption correction using spherical harmonics
- Frame scaling
;

loop_
_space_group_symop_operation_xyz
'x, y, z'
'-x, y+1/2, -z'

loop_
_atom_site_label
_atom_site_type_symbol
_atom_site_fract_x
_atom_site_fract_y
_atom_site_fract_z
_atom_site_U_iso_or_equiv
_atom_site_adp_type
_atom_site_occupancy
_atom_site_site_symmetry_order
_atom_site_calc_flag
_atom_site_refinement_flags_posn
I1 I 0.73493(8) 0.35545(4) 0.39372(7) 0.0484(2) Uani 1 1 d .
Pd1 Pd 0.75167(6) 0.44777(3) 0.56626(5) 0.02291(18) Uani 1 1 d .
P1 P 0.7894(2) 0.54350(12) 0.6994(2) 0.0214(4) Uani 1 1 d .
P2 P 0.4482(2) 0.46681(12) 0.4727(2) 0.0234(5) Uani 1 1 d .
O1 O 0.5604(6) 0.4990(4) 0.4572(6) 0.0251(13) Uani 1 1 d .
O2 O 1.2247(9) 0.2652(6) 0.8883(10) 0.064(3) Uani 1 1 d .
C1 C 0.6464(9) 0.5781(5) 0.7087(8) 0.0223(17) Uani 1 1 d .
C28 C 0.6251(10) 0.6551(5) 0.7067(10) 0.033(2) Uani 1 1 d .
H28 H 0.6767 0.6883 0.6869 0.039 Uiso 1 1 calc R
C27 C 0.5301(10) 0.6829(6) 0.7332(11) 0.037(2) Uani 1 1 d .
H27 H 0.5157 0.7352 0.7293 0.045 Uiso 1 1 calc R
C26 C 0.4541(10) 0.6362(6) 0.7658(10) 0.033(2) Uani 1 1 d .
C29 C 0.3538(11) 0.6710(7) 0.7972(12) 0.043(3) Uani 1 1 d .
H29A H 0.3898 0.7163 0.8463 0.052 Uiso 1 1 calc R
H29B H 0.2799 0.6865 0.7220 0.052 Uiso 1 1 calc R
C30 C 0.3088(15) 0.6193(9) 0.8648(14) 0.056(3) Uani 1 1 d .
H30A H 0.3770 0.6131 0.9477 0.067 Uiso 1 1 calc R
H30B H 0.2333 0.6411 0.8704 0.067 Uiso 1 1 calc R
C31 C 0.2751(15) 0.5468(9) 0.8069(17) 0.065(4) Uani 1 1 d .
H31A H 0.2036 0.5532 0.7258 0.078 Uiso 1 1 calc R
H31B H 0.2444 0.5146 0.8542 0.078 Uiso 1 1 calc R
C32 C 0.3866(12) 0.5067(7) 0.7940(12) 0.043(3) Uani 1 1 d .
H32A H 0.4403 0.4810 0.8706 0.051 Uiso 1 1 calc R
H32B H 0.3511 0.4684 0.7302 0.051 Uiso 1 1 calc R
C25 C 0.4693(9) 0.5595(6) 0.7631(9) 0.0286(19) Uani 1 1 d .
C2 C 0.5653(9) 0.5297(5) 0.7329(8) 0.0237(17) Uani 1 1 d .
C3 C 0.5689(8) 0.4460(5) 0.7228(8) 0.0247(16) Uani 1 1 d .
C20 C 0.6309(9) 0.4019(5) 0.8257(9) 0.0278(19) Uani 1 1 d .
C19 C 0.6244(9) 0.3231(6) 0.8149(10) 0.031(2) Uani 1 1 d .
C18 C 0.5571(10) 0.2913(5) 0.7034(10) 0.033(2) Uani 1 1 d .
H18 H 0.5514 0.2385 0.6968 0.039 Uiso 1 1 calc R
C17 C 0.4977(10) 0.3341(5) 0.6009(9) 0.029(2) Uani 1 1 d .
H17 H 0.4535 0.3109 0.5246 0.035 Uiso 1 1 calc R
C4 C 0.5030(9) 0.4122(5) 0.6101(9) 0.0242(18) Uani 1 1 d .
C45 C 0.9129(9) 0.3952(5) 0.6674(9) 0.0281(19) Uani 1 1 d .
C46 C 1.0260(10) 0.4039(6) 0.6590(11) 0.036(2) Uani 1 1 d .
H46 H 1.0308 0.4388 0.6031 0.043 Uiso 1 1 calc R
C47 C 1.1344(10) 0.3625(7) 0.7313(10) 0.040(2) Uani 1 1 d .
H47 H 1.2125 0.3699 0.7255 0.048 Uiso 1 1 calc R
C48 C 1.1272(11) 0.3107(6) 0.8111(11) 0.042(3) Uani 1 1 d .
C50 C 1.0133(11) 0.3000(6) 0.8188(11) 0.040(2) Uani 1 1 d .
H50 H 1.0075 0.2636 0.8722 0.048 Uiso 1 1 calc R
C51 C 0.9069(11) 0.3427(6) 0.7479(10) 0.036(2) Uani 1 1 d .
H51 H 0.8291 0.3359 0.7546 0.043 Uiso 1 1 calc R
C49 C 1.3465(13) 0.2755(12) 0.8900(15) 0.073(5) Uani 1 1 d .
H49A H 1.3408 0.2657 0.8096 0.109 Uiso 1 1 calc GR
H49B H 1.4079 0.2409 0.9481 0.109 Uiso 1 1 calc GR
H49C H 1.3751 0.3269 0.9136 0.109 Uiso 1 1 calc GR
C33 C 0.9062(9) 0.5477(5) 0.8586(9) 0.0256(18) Uani 1 1 d .
C34 C 0.8843(11) 0.5939(6) 0.9398(10) 0.036(2) Uani 1 1 d .
H34 H 0.8077 0.6221 0.9126 0.044 Uiso 1 1 calc R
C35 C 0.9737(12) 0.5987(7) 1.0595(10) 0.041(2) Uani 1 1 d .
H35 H 0.9564 0.6287 1.1141 0.049 Uiso 1 1 calc R
C36 C 1.0867(13) 0.5602(7) 1.0993(10) 0.046(3) Uani 1 1 d .
H36 H 1.1475 0.5634 1.1812 0.056 Uiso 1 1 calc R
C37 C 1.1116(12) 0.5165(8) 1.0190(11) 0.046(3) Uani 1 1 d .
H37 H 1.1913 0.4914 1.0455 0.055 Uiso 1 1 calc R
C38 C 1.0207(10) 0.5090(6) 0.9000(9) 0.032(2) Uani 1 1 d .
H38 H 1.0372 0.4771 0.8468 0.039 Uiso 1 1 calc R
C39 C 0.8377(10) 0.6208(5) 0.6322(9) 0.0271(19) Uani 1 1 d .
C40 C 0.7571(11) 0.6433(6) 0.5176(10) 0.039(2) Uani 1 1 d .
H40 H 0.6761 0.6201 0.4759 0.047 Uiso 1 1 calc R
C41 C 0.7943(13) 0.7005(7) 0.4618(11) 0.047(3) Uani 1 1 d .
H41 H 0.7373 0.7164 0.3831 0.056 Uiso 1 1 calc R
C42 C 0.9114(11) 0.7337(6) 0.5196(11) 0.036(2) Uani 1 1 d .
H42 H 0.9364 0.7718 0.4807 0.044 Uiso 1 1 calc R
C43 C 0.9933(11) 0.7114(7) 0.6349(12) 0.041(3) Uani 1 1 d .
H43 H 1.0746 0.7345 0.6753 0.050 Uiso 1 1 calc R
C44 C 0.9576(9) 0.6554(6) 0.6924(10) 0.032(2) Uani 1 1 d .
H44 H 1.0141 0.6405 0.7719 0.039 Uiso 1 1 calc R
C5 C 0.3535(10) 0.4067(5) 0.3472(9) 0.030(2) Uani 1 1 d .
C6 C 0.3893(12) 0.4025(6) 0.2541(10) 0.038(2) Uani 1 1 d .
H6 H 0.4634 0.4280 0.2596 0.046 Uiso 1 1 calc R
C7 C 0.3161(13) 0.3607(8) 0.1527(10) 0.051(3) Uani 1 1 d .
H7 H 0.3399 0.3578 0.0882 0.061 Uiso 1 1 calc R
C8 C 0.2077(14) 0.3229(7) 0.1448(12) 0.056(4) Uani 1 1 d .
H8 H 0.1578 0.2943 0.0752 0.067 Uiso 1 1 calc R
C9 C 0.1739(13) 0.3273(7) 0.2372(14) 0.055(3) Uani 1 1 d .
H9 H 0.1003 0.3014 0.2318 0.066 Uiso 1 1 calc R
C10 C 0.2454(11) 0.3692(7) 0.3394(12) 0.045(3) Uani 1 1 d .
H10 H 0.2206 0.3721 0.4033 0.054 Uiso 1 1 calc R
C11 C 0.3388(9) 0.5400(5) 0.4675(8) 0.0263(18) Uani 1 1 d .
C12 C 0.2276(11) 0.5251(7) 0.4818(12) 0.043(3) Uani 1 1 d .
H12 H 0.2120 0.4763 0.5022 0.052 Uiso 1 1 calc R
C13 C 0.1411(11) 0.5815(8) 0.4663(13) 0.046(3) Uani 1 1 d .
H13 H 0.0656 0.5714 0.4754 0.055 Uiso 1 1 calc R
C14 C 0.1646(12) 0.6542(7) 0.4368(12) 0.046(3) Uani 1 1 d .
H14 H 0.1051 0.6931 0.4263 0.055 Uiso 1 1 calc R
C15 C 0.2728(11) 0.6682(6) 0.4236(11) 0.040(2) Uani 1 1 d .
H15 H 0.2894 0.7172 0.4045 0.048 Uiso 1 1 calc R
C16 C 0.3596(11) 0.6109(6) 0.4378(10) 0.034(2) Uani 1 1 d .
H16 H 0.4340 0.6211 0.4267 0.041 Uiso 1 1 calc R
C21 C 0.7049(12) 0.4375(7) 0.9483(10) 0.042(3) Uani 1 1 d .
H21A H 0.7840 0.4603 0.9515 0.050 Uiso 1 1 calc R
H21B H 0.6526 0.4778 0.9591 0.050 Uiso 1 1 calc R
C22 C 0.740(2) 0.3821(12) 1.0503(15) 0.094(7) Uani 1 1 d .
H22A H 0.8087 0.4044 1.1232 0.112 Uiso 1 1 calc R
H22B H 0.6646 0.3754 1.0669 0.112 Uiso 1 1 calc R
C23 C 0.7811(16) 0.3111(8) 1.0333(14) 0.064(4) Uani 1 1 d .
H23A H 0.7930 0.2793 1.1031 0.076 Uiso 1 1 calc R
H23B H 0.8654 0.3162 1.0320 0.076 Uiso 1 1 calc R
C24 C 0.6932(12) 0.2732(7) 0.9225(11) 0.044(3) Uani 1 1 d .
H24A H 0.6286 0.2461 0.9394 0.053 Uiso 1 1 calc R
H24B H 0.7423 0.2356 0.9010 0.053 Uiso 1 1 calc R
Cl1 Cl 0.5096(6) 0.5985(3) 0.2017(4) 0.0843(13) Uani 1 1 d .
Cl2 Cl 0.7580(9) 0.5798(4) 0.1956(9) 0.136(3) Uani 1 1 d .
C52 C 0.639(3) 0.5405(11) 0.229(2) 0.096(7) Uani 1 1 d .
H52A H 0.6079 0.4944 0.1812 0.115 Uiso 1 1 calc R
H52B H 0.6784 0.5262 0.3153 0.115 Uiso 1 1 calc R

loop_
_atom_site_aniso_label
_atom_site_aniso_U_11
_atom_site_aniso_U_22
_atom_site_aniso_U_33
_atom_site_aniso_U_23
_atom_site_aniso_U_13
_atom_site_aniso_U_12
I1 0.0503(5) 0.0411(4) 0.0426(4) -0.0108(3) 0.0099(3) 0.0091(3)
Pd1 0.0234(3) 0.0192(3) 0.0235(3) -0.0005(2) 0.0077(2) 0.0019(2)
P1 0.0208(11) 0.0192(10) 0.0225(10) -0.0002(8) 0.0080(9) 0.0002(8)
P2 0.0230(11) 0.0216(11) 0.0223(10) 0.0015(8) 0.0067(9) 0.0007(8)
O1 0.019(3) 0.028(3) 0.025(3) 0.003(3) 0.007(3) 0.003(2)
O2 0.045(5) 0.056(6) 0.063(6) -0.009(5) -0.001(5) 0.025(4)
C1 0.025(5) 0.015(4) 0.026(4) -0.002(3) 0.009(4) 0.002(3)
C28 0.026(5) 0.019(4) 0.048(6) -0.005(4) 0.013(5) -0.002(4)
C27 0.030(5) 0.030(5) 0.050(6) -0.010(5) 0.016(5) 0.004(4)
C26 0.023(5) 0.038(5) 0.037(5) -0.011(4) 0.010(4) 0.000(4)
C29 0.029(6) 0.045(6) 0.058(7) -0.017(5) 0.021(5) 0.005(5)
C30 0.051(8) 0.069(9) 0.060(8) 0.001(7) 0.034(7) 0.017(7)
C31 0.059(9) 0.065(9) 0.093(12) -0.027(9) 0.055(9) -0.017(7)
C32 0.036(6) 0.046(6) 0.056(7) -0.005(5) 0.029(6) -0.004(5)
C25 0.024(5) 0.034(5) 0.028(4) -0.004(4) 0.011(4) 0.001(4)
C2 0.024(5) 0.022(4) 0.025(4) -0.002(3) 0.011(4) 0.001(3)
C3 0.025(4) 0.024(4) 0.027(4) 0.000(4) 0.012(4) -0.001(4)
C20 0.028(5) 0.027(4) 0.029(5) 0.005(4) 0.013(4) -0.001(4)
C19 0.024(5) 0.034(5) 0.034(5) 0.009(4) 0.011(4) 0.003(4)
C18 0.038(6) 0.020(4) 0.040(5) 0.002(4) 0.017(5) 0.001(4)
C17 0.031(5) 0.019(4) 0.032(5) -0.001(4) 0.010(4) -0.003(4)
C4 0.022(4) 0.018(4) 0.031(5) 0.002(3) 0.010(4) 0.001(3)
C45 0.027(5) 0.023(4) 0.031(5) -0.006(4) 0.010(4) -0.001(4)
C46 0.028(5) 0.038(6) 0.041(6) -0.006(4) 0.014(5) -0.002(4)
C47 0.029(5) 0.046(6) 0.042(6) -0.019(5) 0.013(5) 0.003(5)
C48 0.027(5) 0.038(6) 0.042(6) -0.015(5) -0.004(5) 0.013(4)
C50 0.039(6) 0.027(5) 0.038(6) 0.000(4) 0.003(5) 0.004(4)
C51 0.032(5) 0.027(5) 0.042(6) -0.001(4) 0.011(5) 0.000(4)
C49 0.033(7) 0.110(14) 0.055(8) -0.025(9) -0.001(6) 0.031(8)
C33 0.027(5) 0.021(4) 0.028(4) 0.001(3) 0.011(4) -0.002(3)
C34 0.036(6) 0.033(5) 0.037(5) -0.006(4) 0.013(5) 0.002(4)
C35 0.044(7) 0.043(6) 0.031(5) -0.011(5) 0.012(5) -0.004(5)
C36 0.047(7) 0.046(7) 0.028(5) -0.002(5) -0.001(5) -0.001(5)
C37 0.036(6) 0.055(7) 0.030(6) 0.000(5) -0.002(5) 0.014(5)
C38 0.029(5) 0.034(5) 0.024(5) -0.002(4) 0.002(4) 0.003(4)
C39 0.030(5) 0.026(4) 0.026(4) -0.003(4) 0.013(4) -0.002(4)
C40 0.033(6) 0.038(6) 0.035(6) 0.000(4) 0.005(5) -0.008(4)
C41 0.053(7) 0.048(7) 0.028(5) 0.014(5) 0.007(5) 0.000(6)
C42 0.041(6) 0.031(5) 0.043(6) 0.009(4) 0.023(5) 0.002(4)
C43 0.035(6) 0.042(6) 0.051(7) 0.010(5) 0.022(6) -0.004(5)
C44 0.021(5) 0.036(5) 0.036(5) 0.009(4) 0.009(4) 0.001(4)
C5 0.029(5) 0.023(5) 0.025(5) 0.000(4) 0.002(4) 0.002(4)
C6 0.041(6) 0.034(5) 0.035(5) -0.002(4) 0.012(5) 0.005(4)
C7 0.058(8) 0.053(7) 0.025(5) -0.007(5) 0.002(5) 0.006(6)
C8 0.061(9) 0.036(6) 0.038(6) -0.005(5) -0.009(6) -0.001(6)
C9 0.040(7) 0.041(6) 0.062(8) -0.002(6) 0.002(6) -0.011(5)
C10 0.035(6) 0.044(6) 0.045(6) -0.002(5) 0.008(5) -0.013(5)
C11 0.023(5) 0.026(4) 0.025(4) 0.004(4) 0.006(4) 0.006(4)
C12 0.034(6) 0.044(6) 0.052(7) 0.008(5) 0.018(6) 0.008(5)
C13 0.029(6) 0.053(7) 0.062(8) 0.011(6) 0.025(6) 0.011(5)
C14 0.038(6) 0.044(7) 0.052(7) 0.009(5) 0.016(6) 0.019(5)
C15 0.040(6) 0.030(5) 0.049(6) 0.010(5) 0.018(5) 0.013(5)
C16 0.037(6) 0.026(5) 0.042(6) 0.005(4) 0.018(5) 0.004(4)
C21 0.048(6) 0.044(7) 0.027(5) 0.000(5) 0.010(5) -0.005(5)
C22 0.14(2) 0.072(13) 0.039(8) 0.004(8) 0.007(10) 0.003(12)
C23 0.060(9) 0.044(7) 0.051(8) 0.016(6) -0.009(7) -0.008(6)
C24 0.047(7) 0.041(6) 0.036(6) 0.017(5) 0.011(5) 0.006(5)
Cl1 0.115(4) 0.075(3) 0.049(2) 0.0094(18) 0.023(2) 0.015(2)
Cl2 0.202(8) 0.094(4) 0.189(8) -0.039(5) 0.158(7) -0.042(5)
C52 0.16(2) 0.055(9) 0.124(18) 0.005(11) 0.107(18) 0.007(12)

loop_
_atom_type_symbol
_atom_type_description
_atom_type_scat_dispersion_real
_atom_type_scat_dispersion_imag
_atom_type_scat_source
C C 0.0181 0.0091 'International Tables Vol C Tables 4.2.6.8 and 6.1.1.4'
H H 0.0000 0.0000 'International Tables Vol C Tables 4.2.6.8 and 6.1.1.4'
Cl Cl 0.3639 0.7018 'International Tables Vol C Tables 4.2.6.8 and 6.1.1.4'
I I -0.3257 6.8362 'International Tables Vol C Tables 4.2.6.8 and 6.1.1.4'
O O 0.0492 0.0322 'International Tables Vol C Tables 4.2.6.8 and 6.1.1.4'
P P 0.2955 0.4335 'International Tables Vol C Tables 4.2.6.8 and 6.1.1.4'
Pd Pd 0.1215 3.9337 'International Tables Vol C Tables 4.2.6.8 and 6.1.1.4'

loop_
_geom_angle_atom_site_label_1
_geom_angle_atom_site_label_2
_geom_angle_atom_site_label_3
_geom_angle
P1 Pd1 I1 167.66(6)
O1 Pd1 I1 93.88(17)
O1 Pd1 P1 87.32(18)
C45 Pd1 I1 85.8(3)
C45 Pd1 P1 94.1(3)
C45 Pd1 O1 174.7(3)
C1 P1 Pd1 114.0(3)
C1 P1 C33 100.8(4)
C1 P1 C39 103.8(4)
C33 P1 Pd1 128.3(3)
C39 P1 Pd1 104.2(3)
C39 P1 C33 102.9(4)
O1 P2 C4 110.6(4)
O1 P2 C5 110.8(4)
O1 P2 C11 110.5(4)
C5 P2 C4 108.1(4)
C11 P2 C4 112.3(4)
C11 P2 C5 104.2(5)
P2 O1 Pd1 117.0(4)
C48 O2 C49 116.5(13)
C28 C1 P1 119.6(7)
C28 C1 C2 118.8(8)
C2 C1 P1 121.1(6)
C1 C28 H28 119.7
C27 C28 C1 120.6(10)
C27 C28 H28 119.7
C28 C27 H27 119.2
C28 C27 C26 121.5(10)
C26 C27 H27 119.2
C27 C26 C29 118.6(10)
C25 C26 C27 119.0(9)
C25 C26 C29 122.3(10)
C26 C29 H29A 109.1
C26 C29 H29B 109.1
H29A C29 H29B 107.8
C30 C29 C26 112.5(10)
C30 C29 H29A 109.1
C30 C29 H29B 109.1
C29 C30 H30A 109.3
C29 C30 H30B 109.3
H30A C30 H30B 108.0
C31 C30 C29 111.6(12)
C31 C30 H30A 109.3
C31 C30 H30B 109.3
C30 C31 H31A 108.8
C30 C31 H31B 108.8
C30 C31 C32 114.0(12)
H31A C31 H31B 107.6
C32 C31 H31A 108.8
C32 C31 H31B 108.8
C31 C32 H32A 109.0
C31 C32 H32B 109.0
H32A C32 H32B 107.8
C25 C32 C31 112.8(11)
C25 C32 H32A 109.0
C25 C32 H32B 109.0
C26 C25 C32 120.9(9)
C26 C25 C2 120.0(9)
C2 C25 C32 119.1(9)
C1 C2 C25 119.8(8)
C1 C2 C3 123.5(8)
C25 C2 C3 116.6(8)
C20 C3 C2 120.6(8)
C20 C3 C4 119.9(9)
C4 C3 C2 119.3(8)
C3 C20 C19 119.5(10)
C3 C20 C21 120.7(9)
C19 C20 C21 119.8(9)
C20 C19 C24 121.5(10)
C18 C19 C20 119.4(9)
C18 C19 C24 119.1(10)
C19 C18 H18 119.2
C19 C18 C17 121.7(9)
C17 C18 H18 119.2
C18 C17 H17 120.2
C18 C17 C4 119.6(10)
C4 C17 H17 120.2
C3 C4 P2 120.8(7)
C3 C4 C17 119.8(9)
C17 C4 P2 118.5(8)
C46 C45 Pd1 124.9(8)
C46 C45 C51 118.6(10)
C51 C45 Pd1 116.4(7)
C45 C46 H46 119.4
C45 C46 C47 121.2(11)
C47 C46 H46 119.4
C46 C47 H47 120.2
C48 C47 C46 119.6(10)
C48 C47 H47 120.2
C47 C48 O2 127.0(12)
C47 C48 C50 119.9(10)
C50 C48 O2 113.1(12)
C48 C50 H50 120.2
C48 C50 C51 119.7(11)
C51 C50 H50 120.2
C45 C51 C50 120.9(11)
C45 C51 H51 119.5
C50 C51 H51 119.5
O2 C49 H49A 109.5
O2 C49 H49B 109.5
O2 C49 H49C 109.5
H49A C49 H49B 109.5
H49A C49 H49C 109.5
H49B C49 H49C 109.5
C34 C33 P1 120.5(8)
C38 C33 P1 121.1(7)
C38 C33 C34 118.4(9)
C33 C34 H34 119.7
C35 C34 C33 120.7(10)
C35 C34 H34 119.7
C34 C35 H35 119.8
C36 C35 C34 120.4(10)
C36 C35 H35 119.8
C35 C36 H36 120.2
C35 C36 C37 119.6(11)
C37 C36 H36 120.2
C36 C37 H37 119.7
C36 C37 C38 120.5(11)
C38 C37 H37 119.7
C33 C38 C37 120.4(10)
C33 C38 H38 119.8
C37 C38 H38 119.8
C40 C39 P1 118.9(8)
C40 C39 C44 119.3(9)
C44 C39 P1 121.7(8)
C39 C40 H40 120.0
C39 C40 C41 120.1(10)
C41 C40 H40 120.0
C40 C41 H41 119.6
C42 C41 C40 120.7(10)
C42 C41 H41 119.6
C41 C42 H42 120.2
C41 C42 C43 119.6(10)
C43 C42 H42 120.2
C42 C43 H43 119.7
C42 C43 C44 120.6(11)
C44 C43 H43 119.7
C39 C44 H44 120.2
C43 C44 C39 119.7(10)
C43 C44 H44 120.2
C6 C5 P2 116.8(8)
C6 C5 C10 120.3(10)
C10 C5 P2 122.8(9)
C5 C6 H6 120.3
C5 C6 C7 119.3(12)
C7 C6 H6 120.3
C6 C7 H7 119.8
C6 C7 C8 120.4(13)
C8 C7 H7 119.8
C7 C8 H8 120.2
C9 C8 C7 119.6(12)
C9 C8 H8 120.2
C8 C9 H9 119.5
C8 C9 C10 121.0(13)
C10 C9 H9 119.5
C5 C10 H10 120.3
C9 C10 C5 119.3(12)
C9 C10 H10 120.4
C12 C11 P2 121.9(8)
C16 C11 P2 118.6(7)
C16 C11 C12 119.3(9)
C11 C12 H12 120.1
C13 C12 C11 119.8(11)
C13 C12 H12 120.1
C12 C13 H13 119.9
C12 C13 C14 120.2(11)
C14 C13 H13 119.9
C13 C14 H14 120.2
C15 C14 C13 119.6(10)
C15 C14 H14 120.2
C14 C15 H15 119.9
C14 C15 C16 120.2(11)
C16 C15 H15 119.9
C11 C16 C15 120.9(10)
C11 C16 H16 119.6
C15 C16 H16 119.6
C20 C21 H21A 109.1
C20 C21 H21B 109.1
H21A C21 H21B 107.8
C22 C21 C20 112.5(11)
C22 C21 H21A 109.1
C22 C21 H21B 109.1
C21 C22 H22A 108.0
C21 C22 H22B 108.0
H22A C22 H22B 107.2
C23 C22 C21 117.2(16)
C23 C22 H22A 108.0
C23 C22 H22B 108.0
C22 C23 H23A 108.7
C22 C23 H23B 108.7
C22 C23 C24 114.4(14)
H23A C23 H23B 107.6
C24 C23 H23A 108.7
C24 C23 H23B 108.7
C19 C24 H24A 108.4
C19 C24 H24B 108.4
C23 C24 C19 115.5(11)
C23 C24 H24A 108.4
C23 C24 H24B 108.4
H24A C24 H24B 107.5
Cl1 C52 Cl2 114.7(11)
Cl1 C52 H52A 108.6
Cl1 C52 H52B 108.6
Cl2 C52 H52A 108.6
Cl2 C52 H52B 108.6
H52A C52 H52B 107.6

loop_
_geom_bond_atom_site_label_1
_geom_bond_atom_site_label_2
_geom_bond_distance
I1 Pd1 2.6352(9)
Pd1 P1 2.282(2)
Pd1 O1 2.234(6)
Pd1 C45 1.980(10)
P1 C1 1.823(9)
P1 C33 1.839(10)
P1 C39 1.825(10)
P2 O1 1.512(7)
P2 C4 1.816(10)
P2 C5 1.812(10)
P2 C11 1.809(9)
O2 C48 1.385(14)
O2 C49 1.42(2)
C1 C28 1.400(12)
C1 C2 1.406(12)
C28 H28 0.9500
C28 C27 1.375(14)
C27 H27 0.9500
C27 C26 1.397(16)
C26 C29 1.514(13)
C26 C25 1.388(15)
C29 H29A 0.9900
C29 H29B 0.9900
C29 C30 1.49(2)
C30 H30A 0.9900
C30 H30B 0.9900
C30 C31 1.45(2)
C31 H31A 0.9900
C31 H31B 0.9900
C31 C32 1.549(17)
C32 H32A 0.9900
C32 H32B 0.9900
C32 C25 1.511(15)
C25 C2 1.424(12)
C2 C3 1.509(13)
C3 C20 1.399(13)
C3 C4 1.400(13)
C20 C19 1.418(14)
C20 C21 1.517(14)
C19 C18 1.375(16)
C19 C24 1.510(14)
C18 H18 0.9500
C18 C17 1.380(15)
C17 H17 0.9500
C17 C4 1.404(12)
C45 C46 1.372(14)
C45 C51 1.391(15)
C46 H46 0.9500
C46 C47 1.398(17)
C47 H47 0.9500
C47 C48 1.381(19)
C48 C50 1.382(18)
C50 H50 0.9500
C50 C51 1.392(16)
C51 H51 0.9500
C49 H49A 0.9800
C49 H49B 0.9800
C49 H49C 0.9800
C33 C34 1.405(14)
C33 C38 1.386(14)
C34 H34 0.9500
C34 C35 1.388(16)
C35 H35 0.9500
C35 C36 1.372(18)
C36 H36 0.9500
C36 C37 1.388(18)
C37 H37 0.9500
C37 C38 1.392(16)
C38 H38 0.9500
C39 C40 1.373(15)
C39 C44 1.405(15)
C40 H40 0.9500
C40 C41 1.403(17)
C41 H41 0.9500
C41 C42 1.368(18)
C42 H42 0.9500
C42 C43 1.381(17)
C43 H43 0.9500
C43 C44 1.393(14)
C44 H44 0.9500
C5 C6 1.383(15)
C5 C10 1.391(15)
C6 H6 0.9500
C6 C7 1.387(17)
C7 H7 0.9500
C7 C8 1.40(2)
C8 H8 0.9500
C8 C9 1.36(2)
C9 H9 0.9500
C9 C10 1.389(19)
C10 H10 0.9500
C11 C12 1.403(15)
C11 C16 1.373(14)
C12 H12 0.9500
C12 C13 1.380(16)
C13 H13 0.9500
C13 C14 1.411(19)
C14 H14 0.9500
C14 C15 1.360(17)
C15 H15 0.9500
C15 C16 1.397(15)
C16 H16 0.9500
C21 H21A 0.9900
C21 H21B 0.9900
C21 C22 1.51(2)
C22 H22A 0.9900
C22 H22B 0.9900
C22 C23 1.41(3)
C23 H23A 0.9900
C23 H23B 0.9900
C23 C24 1.47(2)
C24 H24A 0.9900
C24 H24B 0.9900
Cl1 C52 1.74(2)
Cl2 C52 1.75(2)
C52 H52A 0.9900
C52 H52B 0.9900

loop_
_geom_torsion_atom_site_label_1
_geom_torsion_atom_site_label_2
_geom_torsion_atom_site_label_3
_geom_torsion_atom_site_label_4
_geom_torsion
Pd1 P1 C1 C28 -133.9(8)
Pd1 P1 C1 C2 54.1(8)
Pd1 P1 C33 C34 -153.2(7)
Pd1 P1 C33 C38 30.4(10)
Pd1 P1 C39 C40 56.4(9)
Pd1 P1 C39 C44 -120.5(8)
Pd1 C45 C46 C47 -177.7(8)
Pd1 C45 C51 C50 176.7(8)
P1 C1 C28 C27 -169.3(9)
P1 C1 C2 C25 167.7(7)
P1 C1 C2 C3 -15.5(13)
P1 C33 C34 C35 -178.4(9)
P1 C33 C38 C37 175.9(9)
P1 C39 C40 C41 -177.3(9)
P1 C39 C44 C43 176.4(8)
P2 C5 C6 C7 -176.4(9)
P2 C5 C10 C9 176.5(10)
P2 C11 C12 C13 -174.1(10)
P2 C11 C16 C15 175.1(9)
O1 P2 C4 C3 64.3(8)
O1 P2 C4 C17 -104.9(8)
O1 P2 C5 C6 -4.3(9)
O1 P2 C5 C10 179.2(9)
O1 P2 C11 C12 -178.8(9)
O1 P2 C11 C16 7.2(10)
O2 C48 C50 C51 179.0(10)
C1 P1 C33 C34 -20.5(9)
C1 P1 C33 C38 163.1(8)
C1 P1 C39 C40 -63.2(9)
C1 P1 C39 C44 119.9(8)
C1 C28 C27 C26 1.6(18)
C1 C2 C3 C20 100.6(11)
C1 C2 C3 C4 -83.2(11)
C28 C1 C2 C25 -4.4(14)
C28 C1 C2 C3 172.4(9)
C28 C27 C26 C29 178.3(11)
C28 C27 C26 C25 -4.5(17)
C27 C26 C29 C30 -162.4(12)
C27 C26 C25 C32 -178.2(11)
C27 C26 C25 C2 2.9(16)
C26 C29 C30 C31 -49.0(17)
C26 C25 C2 C1 1.5(14)
C26 C25 C2 C3 -175.5(9)
C29 C26 C25 C32 -1.1(17)
C29 C26 C25 C2 180.0(10)
C29 C30 C31 C32 59.4(19)
C30 C31 C32 C25 -38.4(19)
C31 C32 C25 C26 9.2(17)
C31 C32 C25 C2 -171.9(11)
C32 C25 C2 C1 -177.4(10)
C32 C25 C2 C3 5.6(13)
C25 C26 C29 C30 20.6(17)
C25 C2 C3 C20 -82.6(11)
C25 C2 C3 C4 93.7(10)
C2 C1 C28 C27 2.9(16)
C2 C3 C20 C19 175.1(8)
C2 C3 C20 C21 -4.9(13)
C2 C3 C4 P2 15.6(11)
C2 C3 C4 C17 -175.3(8)
C3 C20 C19 C18 0.0(14)
C3 C20 C19 C24 178.0(9)
C3 C20 C21 C22 167.5(14)
C20 C3 C4 P2 -168.1(7)
C20 C3 C4 C17 1.0(13)
C20 C19 C18 C17 1.3(15)
C20 C19 C24 C23 -8.6(18)
C20 C21 C22 C23 41(2)
C19 C20 C21 C22 -12.5(18)
C19 C18 C17 C4 -1.5(16)
C18 C19 C24 C23 169.4(12)
C18 C17 C4 P2 169.7(8)
C18 C17 C4 C3 0.4(14)
C4 P2 O1 Pd1 17.3(5)
C4 P2 C5 C6 -125.7(8)
C4 P2 C5 C10 57.8(10)
C4 P2 C11 C12 -54.8(10)
C4 P2 C11 C16 131.3(8)
C4 C3 C20 C19 -1.2(13)
C4 C3 C20 C21 178.8(9)
C45 C46 C47 C48 1.3(16)
C46 C45 C51 C50 0.1(15)
C46 C47 C48 O2 179.7(11)
C46 C47 C48 C50 0.2(16)
C47 C48 C50 C51 -1.5(17)
C48 C50 C51 C45 1.3(17)
C51 C45 C46 C47 -1.4(15)
C49 O2 C48 C47 3.5(18)
C49 O2 C48 C50 -177.0(11)
C33 P1 C1 C28 85.2(9)
C33 P1 C1 C2 -86.8(8)
C33 P1 C39 C40 -168.0(8)
C33 P1 C39 C44 15.1(9)
C33 C34 C35 C36 2.2(18)
C34 C33 C38 C37 -0.6(16)
C34 C35 C36 C37 0.2(19)
C35 C36 C37 C38 -3(2)
C36 C37 C38 C33 2.9(19)
C38 C33 C34 C35 -1.9(16)
C39 P1 C1 C28 -21.2(9)
C39 P1 C1 C2 166.8(8)
C39 P1 C33 C34 86.6(9)
C39 P1 C33 C38 -89.8(9)
C39 C40 C41 C42 1(2)
C40 C39 C44 C43 -0.4(16)
C40 C41 C42 C43 -1.1(19)
C41 C42 C43 C44 0.3(18)
C42 C43 C44 C39 0.5(17)
C44 C39 C40 C41 -0.3(17)
C5 P2 O1 Pd1 -102.7(5)
C5 P2 C4 C3 -174.2(7)
C5 P2 C4 C17 16.6(9)
C5 P2 C11 C12 62.1(10)
C5 P2 C11 C16 -111.9(9)
C5 C6 C7 C8 -0.3(18)
C6 C5 C10 C9 0.1(18)
C6 C7 C8 C9 0(2)
C7 C8 C9 C10 0(2)
C8 C9 C10 C5 0(2)
C10 C5 C6 C7 0.2(16)
C11 P2 O1 Pd1 142.3(4)
C11 P2 C4 C3 -59.7(8)
C11 P2 C4 C17 131.1(8)
C11 P2 C5 C6 114.6(8)
C11 P2 C5 C10 -61.9(10)
C11 C12 C13 C14 0(2)
C12 C11 C16 C15 1.0(17)
C12 C13 C14 C15 0(2)
C13 C14 C15 C16 1(2)
C14 C15 C16 C11 -1.3(18)
C16 C11 C12 C13 -0.2(18)
C21 C20 C19 C18 -180.0(9)
C21 C20 C19 C24 -2.0(15)
C21 C22 C23 C24 -53(3)
C22 C23 C24 C19 35(2)
C24 C19 C18 C17 -176.7(10)
